data_1525540
loop_
_publ_author_name
'Aatiq, A.'
'Delmas, C.'
'El Jazouli, A.'

_publ_section_title
;
 Structural and electrochemical study of Li0.5 Mn0.5 Ti1.5 Cr0.5 (P O4)3
;
_journal_name_full 'Journal of Solid State Chemistry'
_journal_page_first 169
_journal_page_last 174
_journal_volume 158
_journal_year 2001
_chemical_formula_sum 'Cr0.5 Li0.5 Mn0.5 O12 P3 Ti1.5'
_chemical_name_systematic '(Li0.5 Mn0.5) (Ti1.5 Cr0.5) (P O4)3'
_space_group_IT_number 167
_symmetry_space_group_name_Hall '-R 3 2"c'
_symmetry_space_group_name_H-M 'R -3 c :H'
_cell_angle_alpha 90
_cell_angle_beta 90
_cell_angle_gamma 120
_cell_formula_units_Z 6
_cell_length_a 8.5
_cell_length_b 8.5
_cell_length_c 20.926
_cell_volume 1309.347
_citation_journal_id_ASTM JSSCBI
_cod_data_source_file Aatiq_JSSCBI_2001_1537.cif
_cod_data_source_block Cr0.5Li0.5Mn0.5O12P3Ti1.5
_cod_database_code 1525540

loop_
_symmetry_equiv_pos_as_xyz
x,y,z
-y,x-y,z
-x+y,-x,z
y,x,-z+1/2
-x,-x+y,-z+1/2
x-y,-y,-z+1/2
-x,-y,-z
y,-x+y,-z
x-y,x,-z
-y,-x,z-1/2
x,x-y,z-1/2
-x+y,y,z-1/2
x+2/3,y+1/3,z+1/3
-y+2/3,x-y+1/3,z+1/3
-x+y+2/3,-x+1/3,z+1/3
y+2/3,x+1/3,-z+5/6
-x+2/3,-x+y+1/3,-z+5/6
x-y+2/3,-y+1/3,-z+5/6
-x+2/3,-y+1/3,-z+1/3
y+2/3,-x+y+1/3,-z+1/3
x-y+2/3,x+1/3,-z+1/3
-y+2/3,-x+1/3,z-1/6
x+2/3,x-y+1/3,z-1/6
-x+y+2/3,y+1/3,z-1/6
x+1/3,y+2/3,z+2/3
-y+1/3,x-y+2/3,z+2/3
-x+y+1/3,-x+2/3,z+2/3
y+1/3,x+2/3,-z+7/6
-x+1/3,-x+y+2/3,-z+7/6
x-y+1/3,-y+2/3,-z+7/6
-x+1/3,-y+2/3,-z+2/3
y+1/3,-x+y+2/3,-z+2/3
x-y+1/3,x+2/3,-z+2/3
-y+1/3,-x+2/3,z+1/6
x+1/3,x-y+2/3,z+1/6
-x+y+1/3,y+2/3,z+1/6

loop_
_atom_site_label
_atom_site_type_symbol
_atom_site_fract_x
_atom_site_fract_y
_atom_site_fract_z
_atom_site_occupancy
_atom_site_U_iso_or_equiv
Mn1 Mn+2 0 0 0 0.5 0.0
O1 O-2 0.1829 0.9946 0.1885 1 0.0
Cr1 Cr+3 0 0 0.1427 0.25 0.0
O2 O-2 0.1835 0.1616 0.0807 1 0.0
Ti1 Ti+4 0 0 0.1427 0.75 0.0
Li1 Li+1 0 0 0 0.5 0.0
P1 P+5 0.289 0 0.25 1 0.0
